data_4302735
loop_
_publ_author_name
'Jonathan G. Melnick'
'Kevin Yurkerwich'
'Gerard Parkin'

_publ_section_title
;
Synthesis, Structure, and Reactivity of Two-Coordinate Mercury Alkyl
Compounds with Sulfur Ligands: Relevance to Mercury Detoxification
;
_journal_name_full 'Inorganic Chemistry'
_journal_page_first 6763
_journal_page_last 6772
_journal_paper_doi 10.1021/ic900721g
_journal_volume 48
_journal_year 2009
_chemical_formula_sum 'C9 H16 Hg N2 S'
_chemical_formula_weight 384.89
_chemical_name_systematic
;
 ?
;
_space_group_IT_number 14
_symmetry_cell_setting monoclinic
_symmetry_space_group_name_Hall '-P 2ybc'
_symmetry_space_group_name_H-M 'P 1 21/c 1'
_atom_sites_solution_hydrogens geom
_atom_sites_solution_primary direct
_atom_sites_solution_secondary difmap
_audit_creation_method SHELXL-97
_cell_angle_alpha 90.00
_cell_angle_beta 91.3310(10)
_cell_angle_gamma 90.00
_cell_formula_units_Z 4
_cell_length_a 7.0504(6)
_cell_length_b 7.4019(7)
_cell_length_c 21.629(2)
_cell_measurement_reflns_used 8984
_cell_measurement_temperature 125(2)
_cell_measurement_theta_max 32.49
_cell_measurement_theta_min 2.89
_cell_volume 1128.43(18)
_computing_cell_refinement 'Bruker SMART'
_computing_data_collection 'Bruker SMART'
_computing_data_reduction 'Bruker SAINT'
_computing_molecular_graphics 'Bruker SHELXTL'
_computing_publication_material 'Bruker SHELXTL'
_computing_structure_refinement 'SHELXL-97 (Sheldrick, 1997)'
_computing_structure_solution 'SHELXS-97 (Sheldrick, 1990)'
_diffrn_ambient_temperature 125(2)
_diffrn_measured_fraction_theta_full 0.952
_diffrn_measured_fraction_theta_max 0.952
_diffrn_measurement_device_type 'CCD area detector'
_diffrn_measurement_method 'phi and omega scans'
_diffrn_radiation_monochromator graphite
_diffrn_radiation_source 'fine-focus sealed tube'
_diffrn_radiation_type MoK\a
_diffrn_radiation_wavelength 0.71073
_diffrn_reflns_av_R_equivalents 0.0511
_diffrn_reflns_av_sigmaI/netI 0.0454
_diffrn_reflns_limit_h_max 10
_diffrn_reflns_limit_h_min -10
_diffrn_reflns_limit_k_max 11
_diffrn_reflns_limit_k_min -11
_diffrn_reflns_limit_l_max 32
_diffrn_reflns_limit_l_min -32
_diffrn_reflns_number 18451
_diffrn_reflns_theta_full 32.60
_diffrn_reflns_theta_max 32.60
_diffrn_reflns_theta_min 1.88
_exptl_absorpt_coefficient_mu 13.784
_exptl_absorpt_correction_T_max 0.7701
_exptl_absorpt_correction_T_min 0.2316
_exptl_absorpt_correction_type empirical
_exptl_absorpt_process_details sadabs
_exptl_crystal_colour colorless
_exptl_crystal_density_diffrn 2.266
_exptl_crystal_density_method 'not measured'
_exptl_crystal_description plate
_exptl_crystal_F_000 720
_exptl_crystal_size_max 0.15
_exptl_crystal_size_mid 0.08
_exptl_crystal_size_min 0.02
_refine_diff_density_max 2.641
_refine_diff_density_min -1.451
_refine_diff_density_rms 0.247
_refine_ls_extinction_method none
_refine_ls_goodness_of_fit_ref 1.026
_refine_ls_hydrogen_treatment constr
_refine_ls_matrix_type full
_refine_ls_number_parameters 118
_refine_ls_number_reflns 3924
_refine_ls_number_restraints 0
_refine_ls_restrained_S_all 1.026
_refine_ls_R_factor_all 0.0506
_refine_ls_R_factor_gt 0.0314
_refine_ls_shift/su_max 0.000
_refine_ls_shift/su_mean 0.000
_refine_ls_structure_factor_coef Fsqd
_refine_ls_weighting_details 'calc w=1/[\s^2^(Fo^2^)+(0.0227P)^2^+5.2870P] where P=(Fo^2^+2Fc^2^)/3'
_refine_ls_weighting_scheme calc
_refine_ls_wR_factor_gt 0.0620
_refine_ls_wR_factor_ref 0.0678
_reflns_number_gt 3029
_reflns_number_total 3924
_reflns_threshold_expression >2sigma(I)
_cod_data_source_file ic900721g_si_001_1.cif
_cod_data_source_block ky193s10
_cod_depositor_comments
;
The following automatic conversions were performed:
'_symmetry_cell_setting' value 'Monoclinic' changed to 'monoclinic'
according to '/home/saulius/struct/CIF-dictionaries/cif_core.dic'
dictionary named 'cif_core.dic' version 2.4.1 from 2010-06-29.

Automatic conversion script
Id: cif_fix_enum 1527 2010-12-29 10:47:43Z saulius 
;
_cod_original_cell_volume 1128.42(18)
_cod_database_code 4302735

loop_
_symmetry_equiv_pos_as_xyz
'x, y, z'
'-x, y+1/2, -z+1/2'
'-x, -y, -z'
'x, -y-1/2, z-1/2'

loop_
_atom_site_label
_atom_site_type_symbol
_atom_site_fract_x
_atom_site_fract_y
_atom_site_fract_z
_atom_site_U_iso_or_equiv
_atom_site_adp_type
_atom_site_occupancy
_atom_site_symmetry_multiplicity
_atom_site_calc_flag
_atom_site_refinement_flags
_atom_site_disorder_assembly
_atom_site_disorder_group
Hg Hg 0.03117(2) 0.28493(3) 0.295282(8) 0.01562(5) Uani 1 1 d . . .
S S 0.05690(16) 0.27184(18) 0.18600(6) 0.0176(2) Uani 1 1 d . . .
C1 C 0.0469(7) 0.3136(7) 0.3915(2) 0.0201(10) Uani 1 1 d . . .
H1A H 0.1815 0.3039 0.4052 0.024 Uiso 1 1 calc R . .
H1B H 0.0026 0.4362 0.4023 0.024 Uiso 1 1 calc R . .
C2 C -0.0675(7) 0.1767(7) 0.4269(2) 0.0224(11) Uani 1 1 d . . .
H2A H -0.0519 0.1993 0.4714 0.034 Uiso 1 1 calc R . .
H2B H -0.0228 0.0546 0.4175 0.034 Uiso 1 1 calc R . .
H2C H -0.2019 0.1875 0.4149 0.034 Uiso 1 1 calc R . .
N11 N 0.2865(6) 0.5546(6) 0.21662(19) 0.0171(8) Uani 1 1 d . . .
C11 C 0.2626(6) 0.4074(6) 0.1820(2) 0.0131(8) Uani 1 1 d . . .
C12 C 0.4616(7) 0.6208(7) 0.2017(2) 0.0174(9) Uani 1 1 d . . .
H12A H 0.5185 0.7259 0.2192 0.021 Uiso 1 1 calc R . .
N12 N 0.4135(5) 0.3772(5) 0.14499(18) 0.0137(7) Uani 1 1 d . . .
C13 C 0.5418(7) 0.5143(7) 0.1583(2) 0.0173(9) Uani 1 1 d . . .
H13A H 0.6625 0.5308 0.1405 0.021 Uiso 1 1 calc R . .
C14 C 0.4431(7) 0.2292(7) 0.0989(2) 0.0166(9) Uani 1 1 d . . .
C15 C 0.6278(7) 0.2609(7) 0.0659(3) 0.0230(11) Uani 1 1 d . . .
H15A H 0.6210 0.3761 0.0436 0.034 Uiso 1 1 calc R . .
H15B H 0.6487 0.1626 0.0365 0.034 Uiso 1 1 calc R . .
H15C H 0.7329 0.2647 0.0963 0.034 Uiso 1 1 calc R . .
C16 C 0.2799(7) 0.2317(7) 0.0509(2) 0.0204(10) Uani 1 1 d . . .
H16A H 0.1597 0.2104 0.0716 0.031 Uiso 1 1 calc R . .
H16B H 0.2998 0.1367 0.0202 0.031 Uiso 1 1 calc R . .
H16C H 0.2757 0.3495 0.0303 0.031 Uiso 1 1 calc R . .
C17 C 0.4543(7) 0.0487(7) 0.1330(2) 0.0219(10) Uani 1 1 d . . .
H17A H 0.3348 0.0268 0.1540 0.033 Uiso 1 1 calc R . .
H17B H 0.5589 0.0521 0.1636 0.033 Uiso 1 1 calc R . .
H17C H 0.4763 -0.0486 0.1033 0.033 Uiso 1 1 calc R . .

loop_
_atom_site_aniso_label
_atom_site_aniso_U_11
_atom_site_aniso_U_22
_atom_site_aniso_U_33
_atom_site_aniso_U_23
_atom_site_aniso_U_13
_atom_site_aniso_U_12
Hg 0.01429(8) 0.01689(8) 0.01579(8) 0.00168(8) 0.00265(5) -0.00029(7)
S 0.0141(5) 0.0219(6) 0.0168(5) -0.0018(5) 0.0022(4) -0.0044(4)
C1 0.021(2) 0.019(3) 0.021(2) 0.0019(18) 0.0033(19) -0.0031(18)
C2 0.022(2) 0.027(3) 0.018(2) 0.0017(19) -0.0016(19) -0.0052(19)
N11 0.0151(18) 0.017(2) 0.019(2) -0.0011(16) 0.0010(15) 0.0005(15)
C11 0.0093(18) 0.013(2) 0.017(2) 0.0012(17) 0.0023(16) -0.0016(15)
C12 0.0153(19) 0.017(2) 0.020(2) -0.002(2) -0.0013(17) -0.0028(18)
N12 0.0122(17) 0.0122(19) 0.0167(19) -0.0037(15) -0.0007(14) -0.0013(14)
C13 0.016(2) 0.016(2) 0.020(2) -0.0008(18) 0.0025(18) -0.0046(17)
C14 0.018(2) 0.018(2) 0.014(2) -0.0012(18) 0.0029(16) 0.0022(18)
C15 0.019(2) 0.026(3) 0.025(3) -0.004(2) 0.0079(19) 0.0002(19)
C16 0.022(2) 0.024(3) 0.015(2) -0.0041(19) -0.0006(18) 0.0018(19)
C17 0.024(2) 0.021(3) 0.020(3) -0.002(2) 0.001(2) 0.002(2)

loop_
_atom_type_symbol
_atom_type_description
_atom_type_scat_dispersion_real
_atom_type_scat_dispersion_imag
_atom_type_scat_source
C C 0.0033 0.0016 'International Tables Vol C Tables 4.2.6.8 and 6.1.1.4'
H H 0.0000 0.0000 'International Tables Vol C Tables 4.2.6.8 and 6.1.1.4'
N N 0.0061 0.0033 'International Tables Vol C Tables 4.2.6.8 and 6.1.1.4'
S S 0.1246 0.1234 'International Tables Vol C Tables 4.2.6.8 and 6.1.1.4'
Hg Hg -2.3894 9.2266 'International Tables Vol C Tables 4.2.6.8 and 6.1.1.4'

loop_
_geom_angle_atom_site_label_1
_geom_angle_atom_site_label_2
_geom_angle_atom_site_label_3
_geom_angle
_geom_angle_site_symmetry_1
_geom_angle_site_symmetry_3
_geom_angle_publ_flag
C1 Hg S 171.80(14) . . ?
C11 S Hg 96.12(16) . . ?
C2 C1 Hg 114.8(3) . . ?
C11 N11 C12 105.3(4) . . ?
N11 C11 N12 111.9(4) . . ?
N11 C11 S 122.1(3) . . ?
N12 C11 S 125.9(4) . . ?
C13 C12 N11 110.2(4) . . ?
C11 N12 C13 105.8(4) . . ?
C11 N12 C14 129.2(4) . . ?
C13 N12 C14 125.0(4) . . ?
C12 C13 N12 106.8(4) . . ?
N12 C14 C15 109.5(4) . . ?
N12 C14 C17 108.9(4) . . ?
C15 C14 C17 109.1(4) . . ?
N12 C14 C16 109.1(4) . . ?
C15 C14 C16 108.6(4) . . ?
C17 C14 C16 111.6(4) . . ?

loop_
_geom_bond_atom_site_label_1
_geom_bond_atom_site_label_2
_geom_bond_distance
_geom_bond_site_symmetry_2
_geom_bond_publ_flag
Hg C1 2.092(5) . ?
Hg S 2.3768(12) . ?
S C11 1.767(4) . ?
C1 C2 1.515(7) . ?
N11 C11 1.330(6) . ?
N11 C12 1.373(6) . ?
C11 N12 1.365(6) . ?
C12 C13 1.359(7) . ?
N12 C13 1.385(6) . ?
N12 C14 1.500(6) . ?
C14 C15 1.517(7) . ?
C14 C17 1.528(7) . ?
C14 C16 1.531(7) . ?

loop_
_cod_related_entry_id
_cod_related_entry_database
_cod_related_entry_code
1 ChemSpider 24539642
